data_1531273
loop_
_publ_author_name
'Cascales, C.'
'Monge, M.A.'

_publ_section_title
;
 Crystal structure and influence of the rare-earth on the magnetic
 structure of copper germanates R2 Cu Ge4 O12
;
_journal_name_full 'Journal of Alloys Compd.'
_journal_page_first 379
_journal_page_last 384
_journal_volume 344
_journal_year 2002
_chemical_formula_sum 'Cu Ge4 O12 Tb2'
_chemical_name_systematic 'Tb2 (Cu Ge4 O12)'
_space_group_IT_number 2
_symmetry_space_group_name_Hall '-P 1'
_symmetry_space_group_name_H-M 'P -1'
_cell_angle_alpha 86.683
_cell_angle_beta 102.678
_cell_angle_gamma 114.033
_cell_formula_units_Z 1
_cell_length_a 7.2485
_cell_length_b 8.0119
_cell_length_c 4.8962
_cell_volume 253.204
_citation_journal_id_ASTM JALCEU
_cod_data_source_file Cascales_JALCEU_2002_536.cif
_cod_data_source_block Cu1Ge4O12Tb2
_cod_original_cell_volume 253.2036
_cod_original_formula_sum 'Cu1 Ge4 O12 Tb2'
_cod_database_code 1531273

loop_
_symmetry_equiv_pos_as_xyz
x,y,z
-x,-y,-z

loop_
_atom_site_label
_atom_site_type_symbol
_atom_site_fract_x
_atom_site_fract_y
_atom_site_fract_z
_atom_site_occupancy
_atom_site_U_iso_or_equiv
Ge1 Ge+4 0.3846 0.2042 0.5773 1 0.0
O3 O-2 0.3015 -0.008 0.7332 1 0.0
Cu1 Cu+2 0 0 0 1 0.0
Ge2 Ge+4 0.1701 0.7798 0.5434 1 0.0
O5 O-2 0.425 0.3869 0.7834 1 0.0
O1 O-2 0.2243 0.19 0.2531 1 0.0
O6 O-2 0.0659 0.6136 0.7729 1 0.0
O2 O-2 0.0003 0.7988 0.2472 1 0.0
Tb1 Tb+3 0.2308 0.4529 0.042 1 0.0
O4 O-2 0.3506 0.7177 0.4278 1 0.0
